data_4079898
loop_
_publ_author_name
'Shekar, Sukesh'
'Brown, Seth N.'

_publ_section_title
;
 Migrations of Alkyl and Aryl Groups from Silicon to Nitrogen in Silylated
 Aryloxyiminoquinones
;
_journal_issue 2
_journal_name_full Organometallics
_journal_page_first 556
_journal_paper_doi 10.1021/om301028c
_journal_volume 32
_journal_year 2013
_chemical_formula_moiety 'C30 H46 N O2 Si'
_chemical_formula_sum 'C30 H46 N O2 Si'
_chemical_formula_weight 480.77
_chemical_name_common Me2Si(ONO-SQ)
_chemical_name_systematic
; 
 2,4,8,10-Tetra-tert-butyl-6,6-dimethyl-
dibenzo[d,g][1,3,6,2]dioxazasilocine 
;
_space_group_IT_number 2
_symmetry_cell_setting triclinic
_symmetry_space_group_name_Hall '-P 1'
_symmetry_space_group_name_H-M 'P -1'
_atom_sites_solution_hydrogens difmap
_atom_sites_solution_primary direct
_atom_sites_solution_secondary difmap
_audit_creation_method SHELXL-97
_cell_angle_alpha 80.198(2)
_cell_angle_beta 84.4337(19)
_cell_angle_gamma 81.1163(18)
_cell_formula_units_Z 2
_cell_length_a 5.9995(3)
_cell_length_b 9.4458(4)
_cell_length_c 26.4122(11)
_cell_measurement_reflns_used 9119
_cell_measurement_temperature 100(2)
_cell_measurement_theta_max 26.30
_cell_measurement_theta_min 2.46
_cell_volume 1453.39(11)
_computing_cell_refinement 'APEX2/SAINT (Bruker, 2004)'
_computing_data_collection 'APEX2 (Bruker, 2004)'
_computing_data_reduction 'SAINT/XPREP (Bruker, 2004; Sheldrick, 2003)'
_computing_molecular_graphics 'XP (Sheldrick, 1998)'
_computing_publication_material 'XCIF (Sheldrick, 2001)'
_computing_structure_refinement 'SHELXL-97 (Sheldrick, 2008)'
_computing_structure_solution 'SHELXS-97 (Sheldrick, 2008)'
_diffrn_ambient_temperature 100(2)
_diffrn_detector_area_resol_mean 8.33
_diffrn_measured_fraction_theta_full 0.987
_diffrn_measured_fraction_theta_max 0.987
_diffrn_measurement_device_type 'Bruker APEX-II CCD'
_diffrn_measurement_method '\f and \w scans'
_diffrn_radiation_monochromator graphite
_diffrn_radiation_source 'fine-focus sealed tube'
_diffrn_radiation_type MoK\a
_diffrn_radiation_wavelength 0.71073
_diffrn_reflns_av_R_equivalents 0.0267
_diffrn_reflns_av_sigmaI/netI 0.0348
_diffrn_reflns_limit_h_max 6
_diffrn_reflns_limit_h_min -7
_diffrn_reflns_limit_k_max 11
_diffrn_reflns_limit_k_min -11
_diffrn_reflns_limit_l_max 32
_diffrn_reflns_limit_l_min -32
_diffrn_reflns_number 21176
_diffrn_reflns_theta_full 26.36
_diffrn_reflns_theta_max 26.36
_diffrn_reflns_theta_min 0.78
_exptl_absorpt_coefficient_mu 0.106
_exptl_absorpt_correction_T_max 0.9922
_exptl_absorpt_correction_T_min 0.9458
_exptl_absorpt_correction_type multi-scan
_exptl_absorpt_process_details
;
 Blessing, R. H. (1995) Acta Cryst. A51, 33-38.

 Sheldrick, G.M. (2008) SADABS v2008/1. Bruker AXS Inc. 
Madison, WI USA.
;
_exptl_crystal_colour purple
_exptl_crystal_density_diffrn 1.099
_exptl_crystal_density_method 'not measured'
_exptl_crystal_description 'rectangular plate'
_exptl_crystal_F_000 526
_exptl_crystal_recrystallization_method
;
 Crystals were grown from chloroform.
;
_exptl_crystal_size_max 0.53
_exptl_crystal_size_mid 0.15
_exptl_crystal_size_min 0.07
_refine_diff_density_max 0.416
_refine_diff_density_min -0.288
_refine_diff_density_rms 0.043
_refine_ls_extinction_method none
_refine_ls_goodness_of_fit_ref 1.034
_refine_ls_hydrogen_treatment refall
_refine_ls_matrix_type full
_refine_ls_number_parameters 491
_refine_ls_number_reflns 5863
_refine_ls_number_restraints 0
_refine_ls_restrained_S_all 1.034
_refine_ls_R_factor_all 0.0530
_refine_ls_R_factor_gt 0.0400
_refine_ls_shift/su_max 0.000
_refine_ls_shift/su_mean 0.000
_refine_ls_structure_factor_coef Fsqd
_refine_ls_weighting_details 'calc w=1/[\s^2^(Fo^2^)+(0.0471P)^2^+0.7875P] where P=(Fo^2^+2Fc^2^)/3'
_refine_ls_weighting_scheme calc
_refine_ls_wR_factor_gt 0.0923
_refine_ls_wR_factor_ref 0.0993
_reflns_number_gt 4774
_reflns_number_total 5863
_reflns_threshold_expression >2sigma(I)
_cod_data_source_file om301028c_si_002.cif
_cod_data_source_block ss51
_cod_depositor_comments
;
The following automatic conversions were performed:

'_symmetry_cell_setting' value 'Triclinic' changed to 'triclinic'
according to /home/saulius/struct/CIF-dictionaries/cif_core.dic
dictionary named 'cif_core.dic' version 2.4.2 from 2011-04-26.

Automatic conversion script
Id: cif_fix_values 1891 2012-01-12 08:04:46Z andrius 
;
_cod_original_sg_symbol_H-M P-1
_cod_database_code 4079898

loop_
_symmetry_equiv_pos_as_xyz
'x, y, z'
'-x, -y, -z'

loop_
_atom_site_label
_atom_site_type_symbol
_atom_site_fract_x
_atom_site_fract_y
_atom_site_fract_z
_atom_site_U_iso_or_equiv
_atom_site_adp_type
_atom_site_occupancy
_atom_site_symmetry_multiplicity
_atom_site_calc_flag
Si Si 0.17908(7) 0.11331(4) 0.244591(15) 0.01525(11) Uani 1 1 d
N N -0.0113(2) 0.28880(12) 0.24809(4) 0.0154(3) Uani 1 1 d
C12 C 0.1111(2) 0.23674(15) 0.32964(6) 0.0163(3) Uani 1 1 d
C11 C -0.0276(2) 0.33566(15) 0.29502(5) 0.0158(3) Uani 1 1 d
C16 C -0.1550(3) 0.46019(16) 0.31125(6) 0.0164(3) Uani 1 1 d
C15 C -0.1449(2) 0.48612(15) 0.36064(5) 0.0156(3) Uani 1 1 d
C14 C -0.0046(2) 0.38584(15) 0.39423(6) 0.0164(3) Uani 1 1 d
C13 C 0.1241(2) 0.26117(15) 0.38065(5) 0.0160(3) Uani 1 1 d
C150 C -0.2812(3) 0.61976(16) 0.38043(6) 0.0179(3) Uani 1 1 d
C153 C -0.4205(3) 0.71690(18) 0.33898(6) 0.0235(4) Uani 1 1 d
C152 C -0.4439(3) 0.57058(19) 0.42636(7) 0.0249(4) Uani 1 1 d
C151 C -0.1173(3) 0.70934(17) 0.39763(7) 0.0225(3) Uani 1 1 d
C130 C 0.2726(3) 0.15308(15) 0.41778(6) 0.0178(3) Uani 1 1 d
C133 C 0.2615(3) 0.20102(18) 0.47056(6) 0.0223(3) Uani 1 1 d
C132 C 0.5203(3) 0.13908(19) 0.39569(7) 0.0226(3) Uani 1 1 d
C131 C 0.1875(3) 0.00435(17) 0.42601(6) 0.0205(3) Uani 1 1 d
C22 C -0.0394(2) 0.26175(15) 0.16451(5) 0.0147(3) Uani 1 1 d
C21 C -0.1109(2) 0.34985(15) 0.20322(5) 0.0152(3) Uani 1 1 d
C26 C -0.2641(3) 0.47768(16) 0.19239(6) 0.0180(3) Uani 1 1 d
C25 C -0.3446(2) 0.51756(15) 0.14422(6) 0.0175(3) Uani 1 1 d
C24 C -0.2664(3) 0.42875(16) 0.10615(6) 0.0168(3) Uani 1 1 d
C23 C -0.1149(2) 0.30256(15) 0.11425(5) 0.0151(3) Uani 1 1 d
C250 C -0.5166(3) 0.65361(17) 0.13071(6) 0.0222(3) Uani 1 1 d
C253 C -0.5594(6) 0.7453(3) 0.17356(10) 0.0694(10) Uani 1 1 d
C252 C -0.7384(3) 0.6067(2) 0.11939(10) 0.0442(6) Uani 1 1 d
C251 C -0.4288(3) 0.74838(19) 0.08219(8) 0.0335(4) Uani 1 1 d
C230 C -0.0281(2) 0.21024(16) 0.07220(6) 0.0177(3) Uani 1 1 d
C231 C 0.2313(3) 0.1997(2) 0.06432(6) 0.0236(4) Uani 1 1 d
C233 C -0.1254(3) 0.27647(19) 0.02050(6) 0.0229(4) Uani 1 1 d
C232 C -0.0965(3) 0.05746(17) 0.08778(7) 0.0238(4) Uani 1 1 d
C4 C 0.4838(3) 0.1125(2) 0.22327(7) 0.0280(4) Uani 1 1 d
C3 C 0.0605(3) -0.06097(18) 0.26414(7) 0.0223(3) Uani 1 1 d
O2 O 0.09842(17) 0.14145(10) 0.17909(4) 0.0177(2) Uani 1 1 d
O1 O 0.22347(18) 0.12335(11) 0.31059(4) 0.0204(2) Uani 1 1 d
H24 H -0.320(3) 0.4596(17) 0.0722(6) 0.020(4) Uiso 1 1 d
H14 H 0.001(3) 0.4053(16) 0.4288(6) 0.017(4) Uiso 1 1 d
H23F H -0.033(3) 0.0086(17) 0.1203(7) 0.022(4) Uiso 1 1 d
H13F H 0.537(3) 0.1032(18) 0.3633(7) 0.023(4) Uiso 1 1 d
H16 H -0.248(3) 0.5271(17) 0.2882(6) 0.019(4) Uiso 1 1 d
H13C H 0.187(3) -0.0313(17) 0.3937(7) 0.022(4) Uiso 1 1 d
H26 H -0.315(3) 0.5371(18) 0.2187(6) 0.022(4) Uiso 1 1 d
H15F H -0.361(3) 0.5068(19) 0.4549(7) 0.029(5) Uiso 1 1 d
H13E H 0.576(3) 0.2320(19) 0.3909(6) 0.025(4) Uiso 1 1 d
H13D H 0.617(3) 0.0710(19) 0.4200(7) 0.031(5) Uiso 1 1 d
H13B H 0.286(3) -0.0697(19) 0.4500(7) 0.028(5) Uiso 1 1 d
H15I H -0.321(3) 0.7514(18) 0.3083(7) 0.025(4) Uiso 1 1 d
H23I H -0.083(3) 0.3739(19) 0.0077(6) 0.025(4) Uiso 1 1 d
H23C H 0.304(3) 0.1563(18) 0.0962(7) 0.026(4) Uiso 1 1 d
H15C H -0.006(3) 0.7396(19) 0.3697(7) 0.031(5) Uiso 1 1 d
H15B H -0.030(3) 0.6522(18) 0.4257(7) 0.024(4) Uiso 1 1 d
H13I H 0.324(3) 0.295(2) 0.4685(7) 0.034(5) Uiso 1 1 d
H15E H -0.528(3) 0.656(2) 0.4400(7) 0.032(5) Uiso 1 1 d
H23B H 0.278(3) 0.296(2) 0.0530(7) 0.029(5) Uiso 1 1 d
H13H H 0.359(3) 0.1261(19) 0.4933(7) 0.029(5) Uiso 1 1 d
H23H H -0.065(3) 0.2144(19) -0.0054(7) 0.028(5) Uiso 1 1 d
H15H H -0.502(3) 0.8035(19) 0.3522(6) 0.027(4) Uiso 1 1 d
H23A H 0.287(3) 0.1413(19) 0.0378(7) 0.030(5) Uiso 1 1 d
H15G H -0.531(3) 0.6661(18) 0.3282(6) 0.026(5) Uiso 1 1 d
H13G H 0.103(3) 0.2078(18) 0.4888(7) 0.029(5) Uiso 1 1 d
H23G H -0.297(3) 0.2817(17) 0.0235(6) 0.024(4) Uiso 1 1 d
H3C H 0.173(3) -0.135(2) 0.2824(7) 0.036(5) Uiso 1 1 d
H23E H -0.037(3) -0.0013(19) 0.0591(7) 0.034(5) Uiso 1 1 d
H13A H 0.029(3) 0.0129(17) 0.4415(6) 0.025(4) Uiso 1 1 d
H15A H -0.204(3) 0.799(2) 0.4086(7) 0.030(5) Uiso 1 1 d
H23D H -0.264(3) 0.0613(18) 0.0926(7) 0.030(5) Uiso 1 1 d
H25C H -0.280(4) 0.776(2) 0.0875(9) 0.064(7) Uiso 1 1 d
H3B H 0.014(3) -0.0982(19) 0.2351(7) 0.034(5) Uiso 1 1 d
H25F H -0.853(4) 0.694(2) 0.1113(7) 0.045(6) Uiso 1 1 d
H15D H -0.555(3) 0.5169(19) 0.4156(7) 0.031(5) Uiso 1 1 d
H25B H -0.541(3) 0.839(2) 0.0742(7) 0.032(5) Uiso 1 1 d
H4C H 0.581(4) 0.076(3) 0.2504(10) 0.074(8) Uiso 1 1 d
H3A H -0.071(4) -0.046(2) 0.2880(8) 0.046(6) Uiso 1 1 d
H25E H -0.791(4) 0.556(3) 0.1526(10) 0.070(8) Uiso 1 1 d
H4B H 0.527(4) 0.061(2) 0.1953(9) 0.053(6) Uiso 1 1 d
H4A H 0.512(4) 0.210(3) 0.2107(9) 0.065(7) Uiso 1 1 d
H25A H -0.407(4) 0.694(2) 0.0518(9) 0.062(7) Uiso 1 1 d
H25I H -0.418(5) 0.771(3) 0.1828(11) 0.080(9) Uiso 1 1 d
H25H H -0.665(4) 0.831(3) 0.1619(8) 0.058(6) Uiso 1 1 d
H25D H -0.714(4) 0.542(3) 0.0894(10) 0.083(9) Uiso 1 1 d
H25G H -0.635(4) 0.689(3) 0.2039(11) 0.080(9) Uiso 1 1 d

loop_
_atom_site_aniso_label
_atom_site_aniso_U_11
_atom_site_aniso_U_22
_atom_site_aniso_U_33
_atom_site_aniso_U_23
_atom_site_aniso_U_13
_atom_site_aniso_U_12
Si 0.0154(2) 0.0139(2) 0.0154(2) -0.00267(16) -0.00167(15) 0.00183(15)
N 0.0157(6) 0.0147(6) 0.0154(6) -0.0031(5) -0.0012(5) 0.0003(5)
C12 0.0157(7) 0.0146(7) 0.0183(8) -0.0039(6) -0.0007(6) 0.0002(6)
C11 0.0162(7) 0.0169(7) 0.0151(7) -0.0034(6) -0.0012(6) -0.0033(6)
C16 0.0169(8) 0.0144(7) 0.0169(7) -0.0012(6) -0.0024(6) 0.0006(6)
C15 0.0165(7) 0.0139(7) 0.0166(7) -0.0024(6) -0.0002(6) -0.0030(6)
C14 0.0180(8) 0.0173(7) 0.0148(8) -0.0027(6) -0.0021(6) -0.0046(6)
C13 0.0160(7) 0.0147(7) 0.0172(7) -0.0011(6) -0.0028(6) -0.0027(6)
C150 0.0203(8) 0.0158(7) 0.0169(7) -0.0036(6) -0.0012(6) 0.0008(6)
C153 0.0278(9) 0.0187(8) 0.0228(9) -0.0065(7) -0.0053(7) 0.0062(7)
C152 0.0249(9) 0.0226(9) 0.0251(9) -0.0054(7) 0.0043(7) 0.0008(7)
C151 0.0282(9) 0.0173(8) 0.0224(9) -0.0053(7) -0.0030(7) -0.0014(7)
C130 0.0195(8) 0.0155(7) 0.0182(8) -0.0016(6) -0.0050(6) -0.0003(6)
C133 0.0294(9) 0.0202(8) 0.0171(8) -0.0014(6) -0.0091(7) -0.0004(7)
C132 0.0196(8) 0.0229(9) 0.0244(9) -0.0014(7) -0.0056(7) -0.0003(7)
C131 0.0236(9) 0.0174(8) 0.0207(8) -0.0017(7) -0.0049(7) -0.0026(6)
C22 0.0125(7) 0.0135(7) 0.0179(7) -0.0014(6) -0.0001(6) -0.0031(6)
C21 0.0149(7) 0.0151(7) 0.0153(7) -0.0008(6) -0.0019(6) -0.0022(6)
C26 0.0206(8) 0.0160(7) 0.0174(8) -0.0057(6) -0.0019(6) 0.0010(6)
C25 0.0169(8) 0.0166(7) 0.0182(8) -0.0018(6) -0.0024(6) -0.0003(6)
C24 0.0178(8) 0.0184(8) 0.0143(7) -0.0010(6) -0.0032(6) -0.0029(6)
C23 0.0139(7) 0.0161(7) 0.0159(7) -0.0030(6) 0.0006(6) -0.0047(6)
C250 0.0253(9) 0.0211(8) 0.0181(8) -0.0036(6) -0.0052(6) 0.0061(6)
C253 0.108(2) 0.0532(15) 0.0365(13) -0.0234(12) -0.0354(15) 0.0601(16)
C252 0.0194(10) 0.0337(11) 0.0701(16) 0.0150(11) -0.0045(10) 0.0010(8)
C251 0.0313(10) 0.0186(9) 0.0452(12) 0.0062(8) -0.0028(9) 0.0008(8)
C230 0.0188(8) 0.0182(8) 0.0162(7) -0.0043(6) -0.0023(6) -0.0008(6)
C231 0.0210(9) 0.0307(10) 0.0186(8) -0.0081(7) 0.0019(7) 0.0000(7)
C233 0.0265(9) 0.0253(9) 0.0167(8) -0.0063(7) -0.0026(7) 0.0008(7)
C232 0.0308(10) 0.0199(8) 0.0218(9) -0.0071(7) -0.0022(7) -0.0027(7)
C4 0.0189(9) 0.0362(11) 0.0287(10) -0.0064(8) 0.0000(7) -0.0035(8)
C3 0.0234(9) 0.0212(8) 0.0216(9) -0.0007(7) -0.0038(7) -0.0026(7)
O2 0.0207(6) 0.0147(5) 0.0163(5) -0.0030(4) -0.0030(4) 0.0035(4)
O1 0.0238(6) 0.0183(5) 0.0177(5) -0.0053(4) -0.0055(4) 0.0067(4)

loop_
_atom_type_symbol
_atom_type_description
_atom_type_scat_dispersion_real
_atom_type_scat_dispersion_imag
_atom_type_scat_source
C C 0.0033 0.0016 'International Tables Vol C Tables 4.2.6.8 and 6.1.1.4'
H H 0.0000 0.0000 'International Tables Vol C Tables 4.2.6.8 and 6.1.1.4'
N N 0.0061 0.0033 'International Tables Vol C Tables 4.2.6.8 and 6.1.1.4'
O O 0.0106 0.0060 'International Tables Vol C Tables 4.2.6.8 and 6.1.1.4'
Si Si 0.0817 0.0704 'International Tables Vol C Tables 4.2.6.8 and 6.1.1.4'

loop_
_geom_angle_atom_site_label_1
_geom_angle_atom_site_label_2
_geom_angle_atom_site_label_3
_geom_angle
O2 Si O1 167.52(5)
O2 Si C4 92.39(7)
O1 Si C4 93.17(7)
O2 Si C3 94.92(6)
O1 Si C3 91.89(6)
C4 Si C3 120.38(8)
O2 Si N 83.79(5)
O1 Si N 83.76(5)
C4 Si N 120.43(7)
C3 Si N 119.18(7)
C11 N C21 130.65(12)
C11 N Si 114.68(9)
C21 N Si 114.66(9)
O1 C12 C13 123.81(13)
O1 C12 C11 115.18(13)
C13 C12 C11 121.01(13)
N C11 C16 129.89(13)
N C11 C12 110.12(12)
C16 C11 C12 119.99(13)
C15 C16 C11 119.99(14)
C15 C16 H16 119.6(9)
C11 C16 H16 120.4(10)
C16 C15 C14 118.76(13)
C16 C15 C150 122.15(13)
C14 C15 C150 119.10(13)
C13 C14 C15 124.02(13)
C13 C14 H14 118.0(9)
C15 C14 H14 118.0(9)
C14 C13 C12 116.23(13)
C14 C13 C130 123.22(13)
C12 C13 C130 120.55(13)
C153 C150 C15 112.05(12)
C153 C150 C152 108.23(13)
C15 C150 C152 109.51(12)
C153 C150 C151 108.38(13)
C15 C150 C151 109.13(12)
C152 C150 C151 109.51(13)
C150 C153 H15I 111.0(10)
C150 C153 H15H 110.4(10)
H15I C153 H15H 107.3(14)
C150 C153 H15G 111.1(10)
H15I C153 H15G 109.0(14)
H15H C153 H15G 108.0(14)
C150 C152 H15F 111.7(10)
C150 C152 H15E 109.7(10)
H15F C152 H15E 108.2(14)
C150 C152 H15D 110.6(10)
H15F C152 H15D 108.6(14)
H15E C152 H15D 108.0(15)
C150 C151 H15C 112.1(10)
C150 C151 H15B 110.9(10)
H15C C151 H15B 106.3(14)
C150 C151 H15A 109.5(10)
H15C C151 H15A 107.3(14)
H15B C151 H15A 110.7(14)
C133 C130 C13 111.67(12)
C133 C130 C132 108.32(13)
C13 C130 C132 109.99(12)
C133 C130 C131 107.44(13)
C13 C130 C131 109.21(12)
C132 C130 C131 110.17(13)
C130 C133 H13I 111.9(10)
C130 C133 H13H 108.3(10)
H13I C133 H13H 106.7(14)
C130 C133 H13G 113.4(10)
H13I C133 H13G 110.3(14)
H13H C133 H13G 105.9(14)
C130 C132 H13F 111.3(10)
C130 C132 H13E 110.8(10)
H13F C132 H13E 109.4(14)
C130 C132 H13D 109.9(10)
H13F C132 H13D 108.3(14)
H13E C132 H13D 107.1(14)
C130 C131 H13C 111.6(10)
C130 C131 H13B 110.5(10)
H13C C131 H13B 109.0(13)
C130 C131 H13A 110.1(9)
H13C C131 H13A 106.9(14)
H13B C131 H13A 108.6(13)
O2 C22 C23 123.65(13)
O2 C22 C21 115.31(12)
C23 C22 C21 121.04(13)
N C21 C26 129.97(13)
N C21 C22 110.00(12)
C26 C21 C22 120.03(13)
C25 C26 C21 119.97(14)
C25 C26 H26 119.7(10)
C21 C26 H26 120.3(10)
C26 C25 C24 118.59(13)
C26 C25 C250 122.18(13)
C24 C25 C250 119.23(13)
C23 C24 C25 124.23(14)
C23 C24 H24 118.0(10)
C25 C24 H24 117.8(9)
C24 C23 C22 116.10(13)
C24 C23 C230 123.38(13)
C22 C23 C230 120.51(12)
C253 C250 C251 107.58(19)
C253 C250 C25 112.11(14)
C251 C250 C25 109.95(13)
C253 C250 C252 110.3(2)
C251 C250 C252 108.15(15)
C25 C250 C252 108.70(13)
C250 C253 H25I 111.5(16)
C250 C253 H25H 107.6(13)
H25I C253 H25H 111(2)
C250 C253 H25G 108.1(16)
H25I C253 H25G 110(2)
H25H C253 H25G 108(2)
C250 C252 H25F 109.8(11)
C250 C252 H25E 103.3(15)
H25F C252 H25E 105.8(18)
C250 C252 H25D 112.3(15)
H25F C252 H25D 111.4(18)
H25E C252 H25D 114(2)
C250 C251 H25C 110.2(13)
C250 C251 H25B 109.2(10)
H25C C251 H25B 109.5(16)
C250 C251 H25A 110.7(13)
H25C C251 H25A 107.9(18)
H25B C251 H25A 109.1(16)
C23 C230 C233 111.89(12)
C23 C230 C232 109.94(12)
C233 C230 C232 107.90(13)
C23 C230 C231 109.38(12)
C233 C230 C231 107.77(13)
C232 C230 C231 109.92(13)
C230 C231 H23C 111.6(10)
C230 C231 H23B 110.9(10)
H23C C231 H23B 108.1(14)
C230 C231 H23A 109.8(11)
H23C C231 H23A 108.9(14)
H23B C231 H23A 107.5(14)
C230 C233 H23I 112.1(10)
C230 C233 H23H 109.3(10)
H23I C233 H23H 107.4(14)
C230 C233 H23G 110.6(9)
H23I C233 H23G 109.8(13)
H23H C233 H23G 107.5(13)
C230 C232 H23F 111.0(9)
C230 C232 H23E 108.2(10)
H23F C232 H23E 109.5(14)
C230 C232 H23D 111.4(10)
H23F C232 H23D 107.8(14)
H23E C232 H23D 108.8(14)
Si C4 H4C 113.1(15)
Si C4 H4B 112.1(13)
H4C C4 H4B 110.2(19)
Si C4 H4A 109.4(14)
H4C C4 H4A 106(2)
H4B C4 H4A 105.5(18)
Si C3 H3C 109.9(11)
Si C3 H3B 113.1(11)
H3C C3 H3B 109.3(15)
Si C3 H3A 108.8(12)
H3C C3 H3A 107.5(16)
H3B C3 H3A 108.0(16)
C22 O2 Si 116.21(9)
C12 O1 Si 116.25(9)

loop_
_geom_bond_atom_site_label_1
_geom_bond_atom_site_label_2
_geom_bond_distance
Si O2 1.8067(10)
Si O1 1.8090(11)
Si C4 1.8591(17)
Si C3 1.8665(16)
Si N 1.8728(12)
N C11 1.3755(18)
N C21 1.3756(18)
C12 O1 1.3228(17)
C12 C13 1.416(2)
C12 C11 1.421(2)
C11 C16 1.408(2)
C16 C15 1.376(2)
C16 H16 0.955(16)
C15 C14 1.416(2)
C15 C150 1.536(2)
C14 C13 1.386(2)
C14 H14 0.967(16)
C13 C130 1.532(2)
C150 C153 1.529(2)
C150 C152 1.536(2)
C150 C151 1.537(2)
C153 H15I 0.996(18)
C153 H15H 0.985(18)
C153 H15G 0.967(18)
C152 H15F 1.003(18)
C152 H15E 0.986(19)
C152 H15D 0.987(19)
C151 H15C 0.981(19)
C151 H15B 0.982(17)
C151 H15A 0.997(18)
C130 C133 1.530(2)
C130 C132 1.537(2)
C130 C131 1.542(2)
C133 H13I 1.004(19)
C133 H13H 0.999(18)
C133 H13G 1.021(18)
C132 H13F 0.963(17)
C132 H13E 0.972(18)
C132 H13D 0.989(18)
C131 H13C 0.969(17)
C131 H13B 1.017(18)
C131 H13A 0.994(18)
C22 O2 1.3214(17)
C22 C23 1.416(2)
C22 C21 1.420(2)
C21 C26 1.405(2)
C26 C25 1.376(2)
C26 H26 0.964(17)
C25 C24 1.417(2)
C25 C250 1.533(2)
C24 C23 1.382(2)
C24 H24 0.965(16)
C23 C230 1.531(2)
C250 C253 1.518(3)
C250 C251 1.532(2)
C250 C252 1.537(3)
C253 H25I 0.98(3)
C253 H25H 0.97(2)
C253 H25G 0.99(3)
C252 H25F 1.00(2)
C252 H25E 0.97(3)
C252 H25D 1.07(3)
C251 H25C 1.00(2)
C251 H25B 1.009(19)
C251 H25A 1.01(2)
C230 C233 1.532(2)
C230 C232 1.539(2)
C230 C231 1.540(2)
C231 H23C 0.983(18)
C231 H23B 0.981(18)
C231 H23A 0.968(18)
C233 H23I 0.987(17)
C233 H23H 0.981(18)
C233 H23G 1.019(17)
C232 H23F 0.986(17)
C232 H23E 1.018(19)
C232 H23D 0.996(19)
C4 H4C 0.95(3)
C4 H4B 0.95(2)
C4 H4A 0.96(2)
C3 H3C 0.986(19)
C3 H3B 0.975(19)
C3 H3A 0.97(2)
